data_7029009
loop_
_publ_author_name
'Wang, Lingfang'
'Ro\,sca, Sorin-Claudiu'
'Poirier, Valentin'
'Sinbandhit, Sourisak'
'Dorcet, Vincent'
'Roisnel, Thierry'
'Carpentier, Jean-Fran\,cois'
'Sarazin, Yann'

_publ_section_title
;
 Stable divalent germanium, tin and lead amino(ether)-phenolate monomeric
 complexes: structural features, inclusion heterobimetallic complexes, and
 ROP catalysis.
;
_journal_issue 11
_journal_name_full 'Dalton transactions (Cambridge, England : 2003)'
_journal_page_first 4268
_journal_page_last 4286
_journal_paper_doi 10.1039/c3dt51681d
_journal_volume 43
_journal_year 2014
_chemical_compound_source 'synthesis as described'
_chemical_formula_moiety 'C25 H50 N2 O1 Pb1 Si2'
_chemical_formula_sum 'C25 H50 N2 O Pb Si2'
_chemical_formula_weight 658.04
_chemical_name_systematic
;
 ?
;
_space_group_IT_number 2
_symmetry_cell_setting triclinic
_symmetry_Int_Tables_number 2
_symmetry_space_group_name_Hall '-P 1'
_symmetry_space_group_name_H-M 'P -1'
_atom_sites_solution_hydrogens geom
_atom_sites_solution_primary direct
_atom_sites_solution_secondary difmap
_audit_conform_dict_location ftp://ftp.iucr.org/pub/cif_core.dic
_audit_conform_dict_name cif_core.dic
_audit_conform_dict_version 2.3
_audit_creation_date 2013-01-17T14:22:35-00:00
_audit_creation_method 'WinGX routine CIF_UPDATE'
_cell_angle_alpha 87.436(2)
_cell_angle_beta 81.9730(10)
_cell_angle_gamma 87.2970(10)
_cell_formula_units_Z 2
_cell_length_a 10.5366(4)
_cell_length_b 11.8539(4)
_cell_length_c 12.2084(4)
_cell_measurement_reflns_used 5510
_cell_measurement_temperature 150(2)
_cell_measurement_theta_max 26.37
_cell_measurement_theta_min 2.36
_cell_measurement_wavelength 0.71073
_cell_volume 1507.08(9)
_computing_cell_refinement 'Bruker APEX2 (Bruker, 2006)'
_computing_data_collection 'Bruker APEX2 (Bruker, 2006)'
_computing_data_reduction 'Bruker APEX2 (Bruker, 2006)'
_computing_molecular_graphics 'Ortep-3 for Windows (Farrugia, 1997)'
_computing_publication_material
;
           WinGX publication routines (Farrugia, 1999),
           CRYSCAL (T. Roisnel, local program)
;
_computing_structure_refinement 'SHELXL-97 (Sheldrick, 1997)'
_computing_structure_solution 'SIR97 (Altomare et al., 1999)'
_diffrn_ambient_temperature 150(2)
_diffrn_detector 'CCD plate'
_diffrn_measured_fraction_theta_full 0.985
_diffrn_measured_fraction_theta_max 0.985
_diffrn_measurement_device_type 'APEXII, Bruker-AXS'
_diffrn_measurement_method 'CCD rotation images, thin slices'
_diffrn_radiation_monochromator graphite
_diffrn_radiation_probe x-ray
_diffrn_radiation_type MoK\a
_diffrn_radiation_wavelength 0.71073
_diffrn_reflns_av_R_equivalents 0.0367
_diffrn_reflns_av_unetI/netI 0.0563
_diffrn_reflns_limit_h_max 13
_diffrn_reflns_limit_h_min -13
_diffrn_reflns_limit_k_max 15
_diffrn_reflns_limit_k_min -13
_diffrn_reflns_limit_l_max 15
_diffrn_reflns_limit_l_min -15
_diffrn_reflns_number 15900
_diffrn_reflns_theta_full 27.48
_diffrn_reflns_theta_max 27.48
_diffrn_reflns_theta_min 3.04
_exptl_absorpt_coefficient_mu 5.694
_exptl_absorpt_correction_T_max 0.505
_exptl_absorpt_correction_T_min 0.360
_exptl_absorpt_correction_type multi-scan
_exptl_absorpt_process_details
;
  [Sheldrick, G.M. (2002). SADABS Bruker AXS Inc., Madison, Wisconsin, USA]
;
_exptl_crystal_colour colourless
_exptl_crystal_density_diffrn 1.45
_exptl_crystal_density_method 'not measured'
_exptl_crystal_description plate
_exptl_crystal_F_000 664
_exptl_crystal_size_max 0.26
_exptl_crystal_size_mid 0.21
_exptl_crystal_size_min 0.12
_refine_diff_density_max 0.9
_refine_diff_density_min -0.9
_refine_diff_density_rms 0.132
_refine_ls_extinction_method none
_refine_ls_goodness_of_fit_ref 1.009
_refine_ls_hydrogen_treatment constr
_refine_ls_matrix_type full
_refine_ls_number_parameters 294
_refine_ls_number_reflns 6818
_refine_ls_number_restraints 0
_refine_ls_restrained_S_all 1.009
_refine_ls_R_factor_all 0.0391
_refine_ls_R_factor_gt 0.0306
_refine_ls_shift/su_max 0.008
_refine_ls_shift/su_mean 0
_refine_ls_structure_factor_coef Fsqd
_refine_ls_weighting_details 'calc w=1/[\s^2^(Fo^2^)+(0.0205P)^2^+0.0000P] where P=(Fo^2^+2Fc^2^)/3'
_refine_ls_weighting_scheme calc
_refine_ls_wR_factor_gt 0.0547
_refine_ls_wR_factor_ref 0.0569
_reflns_number_gt 5938
_reflns_number_total 6818
_reflns_threshold_expression >2sigma(I)
_cod_data_source_file c3dt51681d.txt
_cod_data_source_block WLF016
_cod_original_formula_sum 'C25 H50 N2 O1 Pb1 Si2'
_cod_database_code 7029009

loop_
_symmetry_equiv_pos_as_xyz
'x, y, z'
'-x, -y, -z'

loop_
_atom_site_label
_atom_site_type_symbol
_atom_site_fract_x
_atom_site_fract_y
_atom_site_fract_z
_atom_site_U_iso_or_equiv
_atom_site_adp_type
_atom_site_occupancy
_atom_site_symmetry_multiplicity
_atom_site_calc_flag
_atom_site_refinement_flags
Pb1 Pb 0.594071(14) 0.197655(11) 0.295740(12) 0.01754(5) Uani 1 1 d .
Si1 Si 0.87578(10) 0.18042(8) 0.11625(9) 0.0190(2) Uani 1 1 d .
Si2 Si 0.75306(11) 0.41314(8) 0.16845(10) 0.0225(2) Uani 1 1 d .
N1 N 0.7502(3) 0.2681(2) 0.1749(3) 0.0177(7) Uani 1 1 d .
O1 O 0.6522(2) 0.02368(19) 0.2536(2) 0.0186(6) Uani 1 1 d .
C2 C 0.5564(3) -0.0490(3) 0.2807(3) 0.0165(8) Uani 1 1 d .
C3 C 0.5720(3) -0.1465(3) 0.3496(3) 0.0160(8) Uani 1 1 d .
C4 C 0.4671(3) -0.2151(3) 0.3758(3) 0.0182(8) Uani 1 1 d .
H4 H 0.476 -0.2798 0.4233 0.022 Uiso 1 1 calc R
C5 C 0.3494(3) -0.1940(3) 0.3360(3) 0.0189(8) Uani 1 1 d .
C6 C 0.3415(3) -0.1012(3) 0.2630(3) 0.0181(8) Uani 1 1 d .
H6 H 0.2644 -0.086 0.2319 0.022 Uiso 1 1 calc R
C7 C 0.4431(3) -0.0299(3) 0.2341(3) 0.0173(8) Uani 1 1 d .
C8 C 0.4433(4) 0.0544(3) 0.1376(3) 0.0199(8) Uani 1 1 d .
H8A H 0.5238 0.0414 0.0866 0.024 Uiso 1 1 calc R
H8B H 0.3715 0.0381 0.0972 0.024 Uiso 1 1 calc R
C9 C 0.7019(3) -0.1774(3) 0.3889(3) 0.0205(8) Uani 1 1 d .
C10 C 0.7011(4) -0.2904(3) 0.4560(3) 0.0263(9) Uani 1 1 d .
H10A H 0.6369 -0.2852 0.5221 0.039 Uiso 1 1 calc R
H10B H 0.786 -0.307 0.4783 0.039 Uiso 1 1 calc R
H10C H 0.6799 -0.3509 0.4103 0.039 Uiso 1 1 calc R
C11 C 0.8052(4) -0.1907(3) 0.2873(3) 0.0239(9) Uani 1 1 d .
H11A H 0.7805 -0.2485 0.2403 0.036 Uiso 1 1 calc R
H11B H 0.8876 -0.2135 0.3119 0.036 Uiso 1 1 calc R
H11C H 0.8132 -0.1185 0.2451 0.036 Uiso 1 1 calc R
C12 C 0.7368(4) -0.0850(3) 0.4643(3) 0.0257(9) Uani 1 1 d .
H12A H 0.7463 -0.0131 0.4216 0.039 Uiso 1 1 calc R
H12B H 0.8177 -0.1072 0.4919 0.039 Uiso 1 1 calc R
H12C H 0.6685 -0.0762 0.5269 0.039 Uiso 1 1 calc R
C13 C 0.2349(4) -0.2703(3) 0.3677(3) 0.0244(9) Uani 1 1 d .
C14 C 0.1868(5) -0.3098(4) 0.2644(4) 0.0436(12) Uani 1 1 d .
H14A H 0.1559 -0.2442 0.2223 0.065 Uiso 1 1 calc R
H14B H 0.1166 -0.361 0.286 0.065 Uiso 1 1 calc R
H14C H 0.2571 -0.3495 0.2183 0.065 Uiso 1 1 calc R
C15 C 0.1272(4) -0.2025(4) 0.4368(4) 0.0418(12) Uani 1 1 d .
H15A H 0.1585 -0.1764 0.5028 0.063 Uiso 1 1 calc R
H15B H 0.0543 -0.2507 0.4593 0.063 Uiso 1 1 calc R
H15C H 0.1 -0.1372 0.3924 0.063 Uiso 1 1 calc R
C16 C 0.2687(4) -0.3760(3) 0.4364(4) 0.0423(12) Uani 1 1 d .
H16A H 0.3417 -0.4178 0.396 0.063 Uiso 1 1 calc R
H16B H 0.1947 -0.4243 0.45 0.063 Uiso 1 1 calc R
H16C H 0.2914 -0.3536 0.5073 0.063 Uiso 1 1 calc R
N20 N 0.4320(3) 0.1773(2) 0.1633(3) 0.0178(7) Uani 1 1 d .
C21 C 0.2984(3) 0.2034(3) 0.2165(3) 0.0228(9) Uani 1 1 d .
H21A H 0.2814 0.1561 0.2855 0.027 Uiso 1 1 calc R
H21B H 0.2381 0.1823 0.1663 0.027 Uiso 1 1 calc R
C22 C 0.2713(4) 0.3262(3) 0.2443(4) 0.0313(10) Uani 1 1 d .
H22A H 0.3359 0.3503 0.2878 0.047 Uiso 1 1 calc R
H22B H 0.1859 0.335 0.2873 0.047 Uiso 1 1 calc R
H22C H 0.2746 0.3728 0.1757 0.047 Uiso 1 1 calc R
C23 C 0.4697(4) 0.2466(3) 0.0607(3) 0.0215(8) Uani 1 1 d .
H23A H 0.5613 0.2287 0.0344 0.026 Uiso 1 1 calc R
H23B H 0.4621 0.3272 0.0798 0.026 Uiso 1 1 calc R
C24 C 0.3936(4) 0.2323(3) -0.0349(3) 0.0276(9) Uani 1 1 d .
H24A H 0.4005 0.1531 -0.0556 0.041 Uiso 1 1 calc R
H24B H 0.4282 0.2803 -0.0986 0.041 Uiso 1 1 calc R
H24C H 0.3034 0.2545 -0.0121 0.041 Uiso 1 1 calc R
C31 C 0.8202(4) 0.0762(3) 0.0238(3) 0.0258(9) Uani 1 1 d .
H31A H 0.7684 0.0202 0.0689 0.039 Uiso 1 1 calc R
H31B H 0.8948 0.0381 -0.0182 0.039 Uiso 1 1 calc R
H31C H 0.7684 0.1161 -0.0277 0.039 Uiso 1 1 calc R
C32 C 0.9576(4) 0.1057(3) 0.2266(3) 0.0265(9) Uani 1 1 d .
H32A H 0.9931 0.1613 0.2697 0.04 Uiso 1 1 calc R
H32B H 1.0271 0.0554 0.1925 0.04 Uiso 1 1 calc R
H32C H 0.8955 0.0611 0.2756 0.04 Uiso 1 1 calc R
C33 C 1.0029(4) 0.2591(3) 0.0248(4) 0.0297(10) Uani 1 1 d .
H33A H 0.9659 0.2963 -0.0375 0.045 Uiso 1 1 calc R
H33B H 1.0727 0.206 -0.0035 0.045 Uiso 1 1 calc R
H33C H 1.0366 0.3162 0.0675 0.045 Uiso 1 1 calc R
C34 C 0.8905(4) 0.4686(3) 0.2294(4) 0.0405(12) Uani 1 1 d .
H34A H 0.8895 0.4379 0.3053 0.061 Uiso 1 1 calc R
H34B H 0.8822 0.5513 0.2298 0.061 Uiso 1 1 calc R
H34C H 0.9714 0.4457 0.1847 0.061 Uiso 1 1 calc R
C35 C 0.7549(5) 0.4727(3) 0.0234(4) 0.0422(12) Uani 1 1 d .
H35A H 0.8296 0.4409 -0.0239 0.063 Uiso 1 1 calc R
H35B H 0.7597 0.5551 0.023 0.063 Uiso 1 1 calc R
H35C H 0.6763 0.4534 -0.0047 0.063 Uiso 1 1 calc R
C36 C 0.6032(4) 0.4772(3) 0.2497(3) 0.0275(9) Uani 1 1 d .
H36A H 0.5277 0.4539 0.2192 0.041 Uiso 1 1 calc R
H36B H 0.6063 0.5598 0.2445 0.041 Uiso 1 1 calc R
H36C H 0.5979 0.4511 0.3274 0.041 Uiso 1 1 calc R

loop_
_atom_site_aniso_label
_atom_site_aniso_U_11
_atom_site_aniso_U_22
_atom_site_aniso_U_33
_atom_site_aniso_U_23
_atom_site_aniso_U_13
_atom_site_aniso_U_12
Pb1 0.01522(7) 0.01947(8) 0.01784(8) -0.00178(5) -0.00159(5) -0.00078(5)
Si1 0.0151(5) 0.0195(5) 0.0219(6) -0.0021(4) -0.0002(4) -0.0013(4)
Si2 0.0246(6) 0.0162(5) 0.0264(6) -0.0014(5) -0.0009(5) -0.0023(4)
N1 0.0152(16) 0.0153(15) 0.0218(18) -0.0023(13) 0.0018(13) -0.0039(12)
O1 0.0128(13) 0.0159(12) 0.0268(15) -0.0002(11) -0.0016(11) -0.0002(10)
C2 0.0161(19) 0.0193(18) 0.0136(19) -0.0039(15) 0.0009(15) -0.0008(14)
C3 0.0157(19) 0.0210(18) 0.0109(18) -0.0016(15) -0.0012(15) 0.0019(14)
C4 0.021(2) 0.0173(18) 0.016(2) 0.0001(15) -0.0019(16) -0.0020(15)
C5 0.017(2) 0.0184(18) 0.022(2) -0.0040(16) -0.0030(16) -0.0019(15)
C6 0.0106(18) 0.0232(19) 0.022(2) -0.0016(16) -0.0069(16) -0.0006(14)
C7 0.019(2) 0.0154(17) 0.017(2) -0.0009(15) -0.0022(16) 0.0015(14)
C8 0.019(2) 0.0209(19) 0.020(2) -0.0013(16) -0.0027(16) -0.0008(15)
C9 0.017(2) 0.026(2) 0.019(2) 0.0037(17) -0.0069(16) -0.0004(15)
C10 0.023(2) 0.028(2) 0.030(2) 0.0035(18) -0.0112(18) 0.0015(17)
C11 0.019(2) 0.029(2) 0.022(2) 0.0000(18) -0.0024(17) 0.0038(16)
C12 0.025(2) 0.030(2) 0.023(2) -0.0045(18) -0.0073(18) -0.0020(17)
C13 0.020(2) 0.028(2) 0.026(2) 0.0019(18) -0.0038(18) -0.0096(16)
C14 0.048(3) 0.053(3) 0.035(3) -0.001(2) -0.012(2) -0.029(2)
C15 0.028(3) 0.048(3) 0.049(3) -0.001(2) 0.003(2) -0.017(2)
C16 0.036(3) 0.034(2) 0.059(3) 0.017(2) -0.014(2) -0.018(2)
N20 0.0150(16) 0.0187(15) 0.0190(17) 0.0008(13) -0.0012(13) 0.0021(12)
C21 0.019(2) 0.031(2) 0.018(2) 0.0013(17) -0.0018(16) 0.0025(16)
C22 0.025(2) 0.035(2) 0.032(3) -0.001(2) -0.0036(19) 0.0093(18)
C23 0.020(2) 0.0231(19) 0.020(2) 0.0034(17) 0.0016(16) 0.0003(15)
C24 0.036(3) 0.024(2) 0.022(2) 0.0027(18) -0.0060(19) 0.0014(18)
C31 0.021(2) 0.030(2) 0.026(2) -0.0095(18) 0.0004(18) 0.0012(17)
C32 0.022(2) 0.030(2) 0.027(2) 0.0017(19) -0.0029(18) -0.0026(17)
C33 0.020(2) 0.032(2) 0.035(3) -0.003(2) 0.0042(19) 0.0001(17)
C34 0.032(3) 0.032(2) 0.059(3) -0.013(2) -0.003(2) -0.0084(19)
C35 0.061(3) 0.029(2) 0.034(3) 0.010(2) -0.001(2) 0.005(2)
C36 0.029(2) 0.0184(19) 0.036(3) -0.0052(18) -0.0059(19) 0.0030(16)

loop_
_atom_type_symbol
_atom_type_description
_atom_type_scat_dispersion_real
_atom_type_scat_dispersion_imag
_atom_type_scat_source
C C 0.0033 0.0016 'International Tables Vol C Tables 4.2.6.8 and 6.1.1.4'
H H 0 0 'International Tables Vol C Tables 4.2.6.8 and 6.1.1.4'
N N 0.0061 0.0033 'International Tables Vol C Tables 4.2.6.8 and 6.1.1.4'
O O 0.0106 0.006 'International Tables Vol C Tables 4.2.6.8 and 6.1.1.4'
Si Si 0.0817 0.0704 'International Tables Vol C Tables 4.2.6.8 and 6.1.1.4'
Pb Pb -3.3944 10.1111 'International Tables Vol C Tables 4.2.6.8 and 6.1.1.4'

loop_
_geom_angle_atom_site_label_1
_geom_angle_atom_site_label_2
_geom_angle_atom_site_label_3
_geom_angle
O1 Pb1 N1 92.61(9)
O1 Pb1 N20 83.97(9)
N1 Pb1 N20 97.93(10)
N1 Si1 C32 110.33(17)
N1 Si1 C33 113.07(16)
C32 Si1 C33 106.18(18)
N1 Si1 C31 111.82(16)
C32 Si1 C31 110.61(18)
C33 Si1 C31 104.56(19)
N1 Si2 C35 112.08(18)
N1 Si2 C34 113.33(18)
C35 Si2 C34 109.3(2)
N1 Si2 C36 110.69(16)
C35 Si2 C36 105.3(2)
C34 Si2 C36 105.65(19)
Si2 N1 Si1 123.63(17)
Si2 N1 Pb1 114.75(15)
Si1 N1 Pb1 120.26(15)
C2 O1 Pb1 112.9(2)
O1 C2 C7 118.7(3)
O1 C2 C3 121.3(3)
C7 C2 C3 119.9(3)
C4 C3 C2 117.5(3)
C4 C3 C9 121.9(3)
C2 C3 C9 120.6(3)
C3 C4 C5 123.8(3)
C3 C4 H4 118.1
C5 C4 H4 118.1
C6 C5 C4 116.6(3)
C6 C5 C13 120.9(3)
C4 C5 C13 122.5(3)
C5 C6 C7 122.0(3)
C5 C6 H6 119
C7 C6 H6 119
C6 C7 C2 120.0(3)
C6 C7 C8 120.8(3)
C2 C7 C8 118.2(3)
N20 C8 C7 117.3(3)
N20 C8 H8A 108
C7 C8 H8A 108
N20 C8 H8B 108
C7 C8 H8B 108
H8A C8 H8B 107.2
C3 C9 C10 112.4(3)
C3 C9 C11 109.2(3)
C10 C9 C11 106.9(3)
C3 C9 C12 110.1(3)
C10 C9 C12 107.4(3)
C11 C9 C12 110.9(3)
C9 C10 H10A 109.5
C9 C10 H10B 109.5
H10A C10 H10B 109.5
C9 C10 H10C 109.5
H10A C10 H10C 109.5
H10B C10 H10C 109.5
C9 C11 H11A 109.5
C9 C11 H11B 109.5
H11A C11 H11B 109.5
C9 C11 H11C 109.5
H11A C11 H11C 109.5
H11B C11 H11C 109.5
C9 C12 H12A 109.5
C9 C12 H12B 109.5
H12A C12 H12B 109.5
C9 C12 H12C 109.5
H12A C12 H12C 109.5
H12B C12 H12C 109.5
C14 C13 C16 107.4(3)
C14 C13 C15 109.5(4)
C16 C13 C15 108.1(4)
C14 C13 C5 110.5(3)
C16 C13 C5 112.6(3)
C15 C13 C5 108.5(3)
C13 C14 H14A 109.5
C13 C14 H14B 109.5
H14A C14 H14B 109.5
C13 C14 H14C 109.5
H14A C14 H14C 109.5
H14B C14 H14C 109.5
C13 C15 H15A 109.5
C13 C15 H15B 109.5
H15A C15 H15B 109.5
C13 C15 H15C 109.5
H15A C15 H15C 109.5
H15B C15 H15C 109.5
C13 C16 H16A 109.5
C13 C16 H16B 109.5
H16A C16 H16B 109.5
C13 C16 H16C 109.5
H16A C16 H16C 109.5
H16B C16 H16C 109.5
C23 N20 C21 113.4(3)
C23 N20 C8 109.6(3)
C21 N20 C8 108.2(3)
C23 N20 Pb1 109.3(2)
C21 N20 Pb1 111.8(2)
C8 N20 Pb1 104.1(2)
N20 C21 C22 114.2(3)
N20 C21 H21A 108.7
C22 C21 H21A 108.7
N20 C21 H21B 108.7
C22 C21 H21B 108.7
H21A C21 H21B 107.6
C21 C22 H22A 109.5
C21 C22 H22B 109.5
H22A C22 H22B 109.5
C21 C22 H22C 109.5
H22A C22 H22C 109.5
H22B C22 H22C 109.5
N20 C23 C24 116.6(3)
N20 C23 H23A 108.1
C24 C23 H23A 108.1
N20 C23 H23B 108.1
C24 C23 H23B 108.1
H23A C23 H23B 107.3
C23 C24 H24A 109.5
C23 C24 H24B 109.5
H24A C24 H24B 109.5
C23 C24 H24C 109.5
H24A C24 H24C 109.5
H24B C24 H24C 109.5
Si1 C31 H31A 109.5
Si1 C31 H31B 109.5
H31A C31 H31B 109.5
Si1 C31 H31C 109.5
H31A C31 H31C 109.5
H31B C31 H31C 109.5
Si1 C32 H32A 109.5
Si1 C32 H32B 109.5
H32A C32 H32B 109.5
Si1 C32 H32C 109.5
H32A C32 H32C 109.5
H32B C32 H32C 109.5
Si1 C33 H33A 109.5
Si1 C33 H33B 109.5
H33A C33 H33B 109.5
Si1 C33 H33C 109.5
H33A C33 H33C 109.5
H33B C33 H33C 109.5
Si2 C34 H34A 109.5
Si2 C34 H34B 109.5
H34A C34 H34B 109.5
Si2 C34 H34C 109.5
H34A C34 H34C 109.5
H34B C34 H34C 109.5
Si2 C35 H35A 109.5
Si2 C35 H35B 109.5
H35A C35 H35B 109.5
Si2 C35 H35C 109.5
H35A C35 H35C 109.5
H35B C35 H35C 109.5
Si2 C36 H36A 109.5
Si2 C36 H36B 109.5
H36A C36 H36B 109.5
Si2 C36 H36C 109.5
H36A C36 H36C 109.5
H36B C36 H36C 109.5

loop_
_geom_bond_atom_site_label_1
_geom_bond_atom_site_label_2
_geom_bond_distance
Pb1 O1 2.186(2)
Pb1 N1 2.218(3)
Pb1 N20 2.536(3)
Si1 N1 1.737(3)
Si1 C32 1.868(4)
Si1 C33 1.876(4)
Si1 C31 1.876(4)
Si2 N1 1.719(3)
Si2 C35 1.875(4)
Si2 C34 1.875(4)
Si2 C36 1.890(4)
O1 C2 1.354(4)
C2 C7 1.398(5)
C2 C3 1.416(5)
C3 C4 1.395(5)
C3 C9 1.535(5)
C4 C5 1.402(5)
C4 H4 0.95
C5 C6 1.392(5)
C5 C13 1.538(5)
C6 C7 1.392(5)
C6 H6 0.95
C7 C8 1.510(5)
C8 N20 1.499(4)
C8 H8A 0.99
C8 H8B 0.99
C9 C10 1.538(5)
C9 C11 1.541(5)
C9 C12 1.551(5)
C10 H10A 0.98
C10 H10B 0.98
C10 H10C 0.98
C11 H11A 0.98
C11 H11B 0.98
C11 H11C 0.98
C12 H12A 0.98
C12 H12B 0.98
C12 H12C 0.98
C13 C14 1.524(5)
C13 C16 1.532(5)
C13 C15 1.534(6)
C14 H14A 0.98
C14 H14B 0.98
C14 H14C 0.98
C15 H15A 0.98
C15 H15B 0.98
C15 H15C 0.98
C16 H16A 0.98
C16 H16B 0.98
C16 H16C 0.98
N20 C23 1.484(4)
N20 C21 1.491(4)
C21 C22 1.514(5)
C21 H21A 0.99
C21 H21B 0.99
C22 H22A 0.98
C22 H22B 0.98
C22 H22C 0.98
C23 C24 1.525(5)
C23 H23A 0.99
C23 H23B 0.99
C24 H24A 0.98
C24 H24B 0.98
C24 H24C 0.98
C31 H31A 0.98
C31 H31B 0.98
C31 H31C 0.98
C32 H32A 0.98
C32 H32B 0.98
C32 H32C 0.98
C33 H33A 0.98
C33 H33B 0.98
C33 H33C 0.98
C34 H34A 0.98
C34 H34B 0.98
C34 H34C 0.98
C35 H35A 0.98
C35 H35B 0.98
C35 H35C 0.98
C36 H36A 0.98
C36 H36B 0.98
C36 H36C 0.98

loop_
_geom_torsion_atom_site_label_1
_geom_torsion_atom_site_label_2
_geom_torsion_atom_site_label_3
_geom_torsion_atom_site_label_4
_geom_torsion
C35 Si2 N1 Si1 66.3(3)
C34 Si2 N1 Si1 -58.0(3)
C36 Si2 N1 Si1 -176.5(2)
C35 Si2 N1 Pb1 -127.1(2)
C34 Si2 N1 Pb1 108.7(2)
C36 Si2 N1 Pb1 -9.8(2)
C32 Si1 N1 Si2 109.0(2)
C33 Si1 N1 Si2 -9.8(3)
C31 Si1 N1 Si2 -127.5(2)
C32 Si1 N1 Pb1 -57.0(2)
C33 Si1 N1 Pb1 -175.73(18)
C31 Si1 N1 Pb1 66.6(2)
O1 Pb1 N1 Si2 179.21(16)
N20 Pb1 N1 Si2 94.94(17)
O1 Pb1 N1 Si1 -13.66(18)
N20 Pb1 N1 Si1 -97.93(18)
N1 Pb1 O1 C2 -158.3(2)
N20 Pb1 O1 C2 -60.6(2)
Pb1 O1 C2 C7 59.1(4)
Pb1 O1 C2 C3 -124.7(3)
O1 C2 C3 C4 178.3(3)
C7 C2 C3 C4 -5.5(5)
O1 C2 C3 C9 -4.5(5)
C7 C2 C3 C9 171.7(3)
C2 C3 C4 C5 1.3(5)
C9 C3 C4 C5 -175.8(3)
C3 C4 C5 C6 2.6(5)
C3 C4 C5 C13 -179.1(3)
C4 C5 C6 C7 -2.6(5)
C13 C5 C6 C7 179.1(3)
C5 C6 C7 C2 -1.5(5)
C5 C6 C7 C8 166.9(3)
O1 C2 C7 C6 -178.0(3)
C3 C2 C7 C6 5.6(5)
O1 C2 C7 C8 13.2(5)
C3 C2 C7 C8 -163.1(3)
C6 C7 C8 N20 112.6(4)
C2 C7 C8 N20 -78.7(4)
C4 C3 C9 C10 1.1(5)
C2 C3 C9 C10 -176.0(3)
C4 C3 C9 C11 119.5(4)
C2 C3 C9 C11 -57.6(4)
C4 C3 C9 C12 -118.6(4)
C2 C3 C9 C12 64.3(4)
C6 C5 C13 C14 52.2(5)
C4 C5 C13 C14 -126.0(4)
C6 C5 C13 C16 172.4(4)
C4 C5 C13 C16 -5.8(5)
C6 C5 C13 C15 -67.9(5)
C4 C5 C13 C15 113.9(4)
C7 C8 N20 C23 164.4(3)
C7 C8 N20 C21 -71.5(4)
C7 C8 N20 Pb1 47.6(3)
O1 Pb1 N20 C23 -108.7(2)
N1 Pb1 N20 C23 -16.9(2)
O1 Pb1 N20 C21 125.0(2)
N1 Pb1 N20 C21 -143.2(2)
O1 Pb1 N20 C8 8.4(2)
N1 Pb1 N20 C8 100.2(2)
C23 N20 C21 C22 -56.4(4)
C8 N20 C21 C22 -178.2(3)
Pb1 N20 C21 C22 67.6(3)
C21 N20 C23 C24 -62.7(4)
C8 N20 C23 C24 58.4(4)
Pb1 N20 C23 C24 171.9(3)
